data_4032788
loop_
_publ_author_name
'Huang, Adrian'
'Wo, Kellie'
'Lee, So Yeun Christine'
'Kneitschel, Nika'
'Chang, Jennifer'
'Zhu, Kathleen'
'Mello, Tatsiana'
'Bancroft, Laura'
'Norman, Natalie J.'
'Zheng, Shao-Liang'

_publ_section_title
;
 Regioselective Synthesis, NMR, and Crystallographic Analysis of
 N1-Substituted Pyrazoles.
;
_journal_issue 17
_journal_name_full 'The Journal of organic chemistry'
_journal_page_first 8864
_journal_page_last 8872
_journal_paper_doi 10.1021/acs.joc.7b01006
_journal_volume 82
_journal_year 2017
_chemical_formula_sum 'C12 H11 N3 O2'
_chemical_formula_weight 229.24
_space_group_crystal_system triclinic
_space_group_IT_number 2
_space_group_name_Hall '-P 1'
_space_group_name_H-M_alt 'P -1'
_symmetry_space_group_name_Hall '-P 1'
_symmetry_space_group_name_H-M 'P -1'
_atom_sites_solution_hydrogens geom
_audit_creation_method SHELXL-2014/6
_cell_angle_alpha 95.895(2)
_cell_angle_beta 96.939(2)
_cell_angle_gamma 94.396(2)
_cell_formula_units_Z 4
_cell_length_a 6.9102(2)
_cell_length_b 7.5569(3)
_cell_length_c 21.8746(7)
_cell_measurement_reflns_used 9901
_cell_measurement_temperature 100(2)
_cell_measurement_theta_max 66.5
_cell_measurement_theta_min 4.06
_cell_volume 1123.32(7)
_computing_cell_refinement 'SAINT 8.34C (Bruker-AXS, 2014)'
_computing_data_collection 'APEX2 v2014.3.0 (Bruker-AXS, 2014)'
_computing_data_reduction 'SAINT 8.34C (Bruker-AXS, 2014)'
_computing_molecular_graphics 'Bruker SHELXTL (Sheldrick, 2015)'
_computing_publication_material 'Bruker SHELXTL (Sheldrick, 2015)'
_computing_structure_refinement 'SHELXL-2014 (Sheldrick, 2015)'
_computing_structure_solution 'SHELXT-2014 (Sheldrick, 2015)'
_diffrn_ambient_temperature 100(2)
_diffrn_measured_fraction_theta_full 0.933
_diffrn_measured_fraction_theta_max 0.953
_diffrn_measurement_device_type
;
Bruker D8 goniometer with CCD area detector  
;
_diffrn_measurement_method 'omega and phi scans'
_diffrn_radiation_monochromator graphite
_diffrn_radiation_source 'I\mS microfocus tube'
_diffrn_radiation_type CuK\a
_diffrn_radiation_wavelength 1.54178
_diffrn_reflns_av_unetI/netI 0.0465
_diffrn_reflns_Laue_measured_fraction_full 0.933
_diffrn_reflns_Laue_measured_fraction_max 0.953
_diffrn_reflns_limit_h_max 8
_diffrn_reflns_limit_h_min -8
_diffrn_reflns_limit_k_max 8
_diffrn_reflns_limit_k_min -8
_diffrn_reflns_limit_l_max 26
_diffrn_reflns_limit_l_min 0
_diffrn_reflns_number 6628
_diffrn_reflns_point_group_measured_fraction_full 0.933
_diffrn_reflns_point_group_measured_fraction_max 0.953
_diffrn_reflns_theta_full 67.679
_diffrn_reflns_theta_max 66.840
_diffrn_reflns_theta_min 2.048
_exptl_absorpt_coefficient_mu 0.788
_exptl_absorpt_correction_T_max 0.752819
_exptl_absorpt_correction_T_min 0.649399
_exptl_absorpt_correction_type multi-scan
_exptl_absorpt_process_details twinabs
_exptl_crystal_colour colorless
_exptl_crystal_density_diffrn 1.355
_exptl_crystal_description plate
_exptl_crystal_F_000 480
_exptl_crystal_size_max 0.200
_exptl_crystal_size_mid 0.100
_exptl_crystal_size_min 0.060
_refine_diff_density_max 0.207
_refine_diff_density_min -0.246
_refine_diff_density_rms 0.054
_refine_ls_extinction_method none
_refine_ls_goodness_of_fit_ref 1.078
_refine_ls_hydrogen_treatment constr
_refine_ls_matrix_type full
_refine_ls_number_parameters 307
_refine_ls_number_reflns 6628
_refine_ls_number_restraints 0
_refine_ls_restrained_S_all 1.078
_refine_ls_R_factor_all 0.0732
_refine_ls_R_factor_gt 0.0573
_refine_ls_shift/su_max 0.000
_refine_ls_shift/su_mean 0.000
_refine_ls_structure_factor_coef Fsqd
_refine_ls_weighting_details 'w=1/[\s^2^(Fo^2^)+(0.0743P)^2^+0.6434P] where P=(Fo^2^+2Fc^2^)/3'
_refine_ls_weighting_scheme calc
_refine_ls_wR_factor_gt 0.1511
_refine_ls_wR_factor_ref 0.1612
_reflns_Friedel_coverage 0.000
_reflns_number_gt 5398
_reflns_number_total 6628
_reflns_threshold_expression 'I > 2\s(I)'
_cod_data_source_file jo7b01006_si_001.cif
_cod_data_source_block LB-3
_cod_original_cell_volume 1123.33(7)
_cod_database_code 4032788
_shelx_space_group_comment
;
The symmetry employed for this shelxl refinement is uniquely defined
by the following loop, which should always be used as a source of
symmetry information in preference to the above space-group names.
They are only intended as comments.
;
_shelx_estimated_absorpt_t_min 0.858
_shelx_estimated_absorpt_t_max 0.954
_shelxl_version_number 2014/6

loop_
_space_group_symop_operation_xyz
'x, y, z'
'-x, -y, -z'

loop_
_atom_site_label
_atom_site_type_symbol
_atom_site_fract_x
_atom_site_fract_y
_atom_site_fract_z
_atom_site_U_iso_or_equiv
_atom_site_adp_type
_atom_site_occupancy
_atom_site_site_symmetry_order
_atom_site_calc_flag
_atom_site_refinement_flags_posn
_atom_site_refinement_flags_adp
C1 C 0.1178(4) 0.4235(4) 0.61692(12) 0.0201(6) Uani 1 1 d . .
C2 C 0.1341(4) 0.2764(4) 0.57457(13) 0.0229(7) Uani 1 1 d . .
H2 H 0.1546 0.2742 0.5323 0.027 Uiso 1 1 calc R U
C3 C 0.1133(4) 0.1355(4) 0.60876(13) 0.0224(7) Uani 1 1 d . .
H3 H 0.1176 0.0128 0.5947 0.027 Uiso 1 1 calc R U
C4 C 0.0629(4) 0.1099(4) 0.72118(13) 0.0238(7) Uani 1 1 d . .
H4A H -0.0188 -0.0041 0.7079 0.029 Uiso 1 1 calc R U
H4B H -0.0057 0.1831 0.7504 0.029 Uiso 1 1 calc R U
C5 C 0.2564(4) 0.0721(4) 0.75364(13) 0.0235(7) Uani 1 1 d . .
H5 H 0.3383 0.0035 0.7306 0.028 Uiso 1 1 calc R U
C6 C 0.3201(4) 0.1283(4) 0.81240(13) 0.0228(6) Uani 1 1 d . .
H6 H 0.2399 0.2024 0.8341 0.027 Uiso 1 1 calc R U
C7 C 0.5036(4) 0.0868(4) 0.84736(13) 0.0216(6) Uani 1 1 d . .
C8 C 0.5259(4) 0.1072(4) 0.91192(13) 0.0264(7) Uani 1 1 d . .
H8 H 0.4257 0.1555 0.9328 0.032 Uiso 1 1 calc R U
C9 C 0.6912(4) 0.0585(4) 0.94620(14) 0.0296(7) Uani 1 1 d . .
H9 H 0.7034 0.0730 0.9902 0.036 Uiso 1 1 calc R U
C10 C 0.8391(4) -0.0115(4) 0.91629(14) 0.0293(7) Uani 1 1 d . .
H10 H 0.9516 -0.0473 0.9396 0.035 Uiso 1 1 calc R U
C11 C 0.8217(4) -0.0289(4) 0.85202(14) 0.0259(7) Uani 1 1 d . .
H11 H 0.9237 -0.0748 0.8314 0.031 Uiso 1 1 calc R U
C12 C 0.6568(4) 0.0201(4) 0.81785(13) 0.0237(7) Uani 1 1 d . .
H12 H 0.6469 0.0085 0.7739 0.028 Uiso 1 1 calc R U
N1 N 0.0888(3) 0.3823(3) 0.67323(10) 0.0216(6) Uani 1 1 d . .
N2 N 0.0853(3) 0.2048(3) 0.66679(10) 0.0200(5) Uani 1 1 d . .
N3 N 0.1262(4) 0.6078(4) 0.60662(11) 0.0269(6) Uani 1 1 d . .
O1 O 0.1026(4) 0.7212(3) 0.64903(11) 0.0417(6) Uani 1 1 d . .
O2 O 0.1592(3) 0.6449(3) 0.55500(10) 0.0388(6) Uani 1 1 d . .
C21 C 0.6186(4) 0.1572(4) 0.60971(13) 0.0231(7) Uani 1 1 d . .
C22 C 0.6358(4) 0.2844(4) 0.56849(13) 0.0242(7) Uani 1 1 d . .
H22 H 0.6587 0.2670 0.5264 0.029 Uiso 1 1 calc R U
C23 C 0.6117(4) 0.4405(4) 0.60322(13) 0.0241(7) Uani 1 1 d . .
H23 H 0.6152 0.5563 0.5898 0.029 Uiso 1 1 calc R U
C24 C 0.5673(4) 0.5195(4) 0.71647(13) 0.0249(7) Uani 1 1 d . .
H24A H 0.4744 0.4634 0.7414 0.030 Uiso 1 1 calc R U
H24B H 0.5171 0.6320 0.7046 0.030 Uiso 1 1 calc R U
C25 C 0.7649(4) 0.5591(4) 0.75416(13) 0.0228(6) Uani 1 1 d . .
H25 H 0.8629 0.6296 0.7383 0.027 Uiso 1 1 calc R U
C26 C 0.8086(4) 0.5004(4) 0.80855(13) 0.0231(6) Uani 1 1 d . .
H26 H 0.7062 0.4338 0.8238 0.028 Uiso 1 1 calc R U
C27 C 0.9987(4) 0.5271(4) 0.84785(13) 0.0218(6) Uani 1 1 d . .
C28 C 1.1660(4) 0.6155(4) 0.83002(14) 0.0245(7) Uani 1 1 d . .
H28 H 1.1586 0.6606 0.7909 0.029 Uiso 1 1 calc R U
C29 C 1.3409(4) 0.6373(4) 0.86889(14) 0.0283(7) Uani 1 1 d . .
H29 H 1.4527 0.6971 0.8562 0.034 Uiso 1 1 calc R U
C30 C 1.3551(4) 0.5731(4) 0.92604(14) 0.0314(8) Uani 1 1 d . .
H30 H 1.4758 0.5896 0.9527 0.038 Uiso 1 1 calc R U
C31 C 1.1916(4) 0.4842(4) 0.94424(14) 0.0314(7) Uani 1 1 d . .
H31 H 1.2006 0.4389 0.9833 0.038 Uiso 1 1 calc R U
C32 C 1.0162(4) 0.4617(4) 0.90545(13) 0.0266(7) Uani 1 1 d . .
H32 H 0.9054 0.4005 0.9182 0.032 Uiso 1 1 calc R U
N4 N 0.5871(3) 0.2243(3) 0.66604(11) 0.0230(6) Uani 1 1 d . .
N5 N 0.5818(3) 0.3984(3) 0.66050(10) 0.0206(6) Uani 1 1 d . .
N6 N 0.6324(4) -0.0312(4) 0.59828(12) 0.0302(6) Uani 1 1 d . .
O3 O 0.6056(4) -0.1258(3) 0.63971(12) 0.0495(7) Uani 1 1 d . .
O4 O 0.6727(3) -0.0898(3) 0.54697(10) 0.0384(6) Uani 1 1 d . .

loop_
_atom_site_aniso_label
_atom_site_aniso_U_11
_atom_site_aniso_U_22
_atom_site_aniso_U_33
_atom_site_aniso_U_23
_atom_site_aniso_U_13
_atom_site_aniso_U_12
C1 0.0198(14) 0.0172(19) 0.0251(14) 0.0057(12) 0.0073(11) 0.0015(11)
C2 0.0183(13) 0.028(2) 0.0247(15) 0.0036(13) 0.0079(11) 0.0054(11)
C3 0.0198(14) 0.0199(19) 0.0275(15) -0.0020(12) 0.0052(11) 0.0046(11)
C4 0.0260(15) 0.0209(19) 0.0270(15) 0.0077(12) 0.0091(12) 0.0026(11)
C5 0.0261(15) 0.0188(19) 0.0290(16) 0.0073(12) 0.0115(12) 0.0044(11)
C6 0.0255(15) 0.0163(19) 0.0298(15) 0.0060(12) 0.0124(12) 0.0035(11)
C7 0.0268(15) 0.0117(18) 0.0282(15) 0.0041(11) 0.0102(12) 0.0007(11)
C8 0.0303(16) 0.0209(19) 0.0292(16) 0.0016(12) 0.0100(12) 0.0029(12)
C9 0.0353(17) 0.029(2) 0.0253(15) 0.0034(13) 0.0069(13) 0.0034(13)
C10 0.0287(16) 0.025(2) 0.0342(17) 0.0057(13) 0.0039(13) 0.0027(12)
C11 0.0259(15) 0.0183(19) 0.0351(16) 0.0029(13) 0.0092(12) 0.0032(12)
C12 0.0270(15) 0.0194(19) 0.0259(15) 0.0037(12) 0.0082(12) 0.0010(11)
N1 0.0225(12) 0.0184(16) 0.0259(12) 0.0052(10) 0.0076(9) 0.0040(9)
N2 0.0226(12) 0.0144(16) 0.0246(12) 0.0047(10) 0.0070(9) 0.0030(9)
N3 0.0287(13) 0.0229(17) 0.0311(14) 0.0069(11) 0.0075(11) 0.0041(10)
O1 0.0662(17) 0.0209(15) 0.0419(14) 0.0025(11) 0.0210(12) 0.0080(11)
O2 0.0535(15) 0.0336(16) 0.0345(13) 0.0165(10) 0.0157(11) 0.0044(11)
C21 0.0202(14) 0.019(2) 0.0301(16) -0.0010(12) 0.0047(11) 0.0026(11)
C22 0.0199(14) 0.029(2) 0.0236(15) -0.0008(12) 0.0064(11) 0.0016(11)
C23 0.0210(14) 0.023(2) 0.0295(16) 0.0066(13) 0.0051(12) 0.0015(11)
C24 0.0290(15) 0.0188(19) 0.0275(15) -0.0029(12) 0.0086(12) 0.0055(12)
C25 0.0256(15) 0.0146(17) 0.0282(15) -0.0039(12) 0.0099(12) 0.0005(11)
C26 0.0216(14) 0.0164(18) 0.0327(16) -0.0007(12) 0.0115(12) 0.0029(11)
C27 0.0246(15) 0.0136(18) 0.0287(15) -0.0016(12) 0.0098(12) 0.0053(11)
C28 0.0270(15) 0.0163(18) 0.0322(16) 0.0049(12) 0.0084(12) 0.0054(12)
C29 0.0267(16) 0.0199(19) 0.0391(18) 0.0005(13) 0.0093(13) 0.0031(12)
C30 0.0274(16) 0.033(2) 0.0326(17) -0.0039(14) 0.0012(13) 0.0092(13)
C31 0.0342(17) 0.036(2) 0.0262(15) 0.0034(13) 0.0076(13) 0.0086(13)
C32 0.0280(16) 0.024(2) 0.0307(16) 0.0027(13) 0.0124(12) 0.0071(12)
N4 0.0235(12) 0.0193(17) 0.0256(13) -0.0011(10) 0.0050(10) 0.0010(9)
N5 0.0206(12) 0.0162(16) 0.0250(12) 0.0005(10) 0.0043(9) 0.0018(9)
N6 0.0293(14) 0.0254(18) 0.0344(15) -0.0048(12) 0.0030(11) 0.0052(11)
O3 0.081(2) 0.0213(16) 0.0489(15) 0.0064(12) 0.0179(13) 0.0058(12)
O4 0.0399(13) 0.0326(15) 0.0401(13) -0.0151(10) 0.0086(10) 0.0070(10)

loop_
_atom_type_symbol
_atom_type_description
_atom_type_scat_dispersion_real
_atom_type_scat_dispersion_imag
_atom_type_scat_source
C C 0.0181 0.0091 'International Tables Vol C Tables 4.2.6.8 and 6.1.1.4'
H H 0.0000 0.0000 'International Tables Vol C Tables 4.2.6.8 and 6.1.1.4'
N N 0.0311 0.0180 'International Tables Vol C Tables 4.2.6.8 and 6.1.1.4'
O O 0.0492 0.0322 'International Tables Vol C Tables 4.2.6.8 and 6.1.1.4'

loop_
_geom_angle_atom_site_label_1
_geom_angle_atom_site_label_2
_geom_angle_atom_site_label_3
_geom_angle
N1 C1 C2 114.1(3)
N1 C1 N3 118.0(2)
C2 C1 N3 127.9(3)
C3 C2 C1 103.0(3)
C3 C2 H2 128.5
C1 C2 H2 128.5
N2 C3 C2 107.0(3)
N2 C3 H3 126.5
C2 C3 H3 126.5
N2 C4 C5 111.9(2)
N2 C4 H4A 109.2
C5 C4 H4A 109.2
N2 C4 H4B 109.2
C5 C4 H4B 109.2
H4A C4 H4B 107.9
C6 C5 C4 124.0(3)
C6 C5 H5 118.0
C4 C5 H5 118.0
C5 C6 C7 126.1(3)
C5 C6 H6 116.9
C7 C6 H6 116.9
C8 C7 C12 118.0(3)
C8 C7 C6 119.8(3)
C12 C7 C6 122.2(3)
C9 C8 C7 121.3(3)
C9 C8 H8 119.4
C7 C8 H8 119.4
C8 C9 C10 120.0(3)
C8 C9 H9 120.0
C10 C9 H9 120.0
C9 C10 C11 119.6(3)
C9 C10 H10 120.2
C11 C10 H10 120.2
C12 C11 C10 120.4(3)
C12 C11 H11 119.8
C10 C11 H11 119.8
C11 C12 C7 120.7(3)
C11 C12 H12 119.6
C7 C12 H12 119.6
N2 N1 C1 102.8(2)
N1 N2 C3 113.1(2)
N1 N2 C4 118.5(2)
C3 N2 C4 128.3(3)
O1 N3 O2 123.2(3)
O1 N3 C1 119.4(2)
O2 N3 C1 117.5(2)
N4 C21 C22 114.0(3)
N4 C21 N6 118.3(3)
C22 C21 N6 127.7(3)
C23 C22 C21 103.2(3)
C23 C22 H22 128.4
C21 C22 H22 128.4
N5 C23 C22 107.0(3)
N5 C23 H23 126.5
C22 C23 H23 126.5
N5 C24 C25 109.8(2)
N5 C24 H24A 109.7
C25 C24 H24A 109.7
N5 C24 H24B 109.7
C25 C24 H24B 109.7
H24A C24 H24B 108.2
C26 C25 C24 122.8(3)
C26 C25 H25 118.6
C24 C25 H25 118.6
C25 C26 C27 126.9(3)
C25 C26 H26 116.6
C27 C26 H26 116.6
C32 C27 C28 118.0(3)
C32 C27 C26 119.1(3)
C28 C27 C26 123.0(3)
C29 C28 C27 120.5(3)
C29 C28 H28 119.7
C27 C28 H28 119.7
C28 C29 C30 120.7(3)
C28 C29 H29 119.6
C30 C29 H29 119.6
C29 C30 C31 119.5(3)
C29 C30 H30 120.2
C31 C30 H30 120.2
C32 C31 C30 120.0(3)
C32 C31 H31 120.0
C30 C31 H31 120.0
C31 C32 C27 121.3(3)
C31 C32 H32 119.4
C27 C32 H32 119.4
C21 N4 N5 102.7(2)
N4 N5 C23 113.1(2)
N4 N5 C24 118.0(2)
C23 N5 C24 128.5(3)
O3 N6 O4 123.4(3)
O3 N6 C21 119.0(3)
O4 N6 C21 117.5(3)

loop_
_geom_bond_atom_site_label_1
_geom_bond_atom_site_label_2
_geom_bond_distance
C1 N1 1.335(3)
C1 C2 1.393(4)
C1 N3 1.432(4)
C2 C3 1.371(4)
C2 H2 0.9500
C3 N2 1.364(3)
C3 H3 0.9500
C4 N2 1.468(3)
C4 C5 1.498(4)
C4 H4A 0.9900
C4 H4B 0.9900
C5 C6 1.322(4)
C5 H5 0.9500
C6 C7 1.472(4)
C6 H6 0.9500
C7 C8 1.393(4)
C7 C12 1.404(4)
C8 C9 1.384(4)
C8 H8 0.9500
C9 C10 1.388(4)
C9 H9 0.9500
C10 C11 1.388(4)
C10 H10 0.9500
C11 C12 1.382(4)
C11 H11 0.9500
C12 H12 0.9500
N1 N2 1.332(3)
N3 O1 1.231(3)
N3 O2 1.234(3)
C21 N4 1.333(4)
C21 C22 1.392(4)
C21 N6 1.432(4)
C22 C23 1.369(4)
C22 H22 0.9500
C23 N5 1.360(4)
C23 H23 0.9500
C24 N5 1.470(3)
C24 C25 1.500(4)
C24 H24A 0.9900
C24 H24B 0.9900
C25 C26 1.321(4)
C25 H25 0.9500
C26 C27 1.468(4)
C26 H26 0.9500
C27 C32 1.395(4)
C27 C28 1.407(4)
C28 C29 1.379(4)
C28 H28 0.9500
C29 C30 1.382(4)
C29 H29 0.9500
C30 C31 1.391(4)
C30 H30 0.9500
C31 C32 1.382(4)
C31 H31 0.9500
C32 H32 0.9500
N4 N5 1.337(3)
N6 O3 1.233(3)
N6 O4 1.235(3)

loop_
_geom_torsion_atom_site_label_1
_geom_torsion_atom_site_label_2
_geom_torsion_atom_site_label_3
_geom_torsion_atom_site_label_4
_geom_torsion
N1 C1 C2 C3 -0.1(3)
N3 C1 C2 C3 -179.3(3)
C1 C2 C3 N2 0.5(3)
N2 C4 C5 C6 121.6(3)
C4 C5 C6 C7 176.5(3)
C5 C6 C7 C8 -160.5(3)
C5 C6 C7 C12 17.0(5)
C12 C7 C8 C9 -1.9(4)
C6 C7 C8 C9 175.8(3)
C7 C8 C9 C10 0.3(5)
C8 C9 C10 C11 1.3(5)
C9 C10 C11 C12 -1.1(5)
C10 C11 C12 C7 -0.5(5)
C8 C7 C12 C11 2.0(4)
C6 C7 C12 C11 -175.6(3)
C2 C1 N1 N2 -0.4(3)
N3 C1 N1 N2 179.0(2)
C1 N1 N2 C3 0.7(3)
C1 N1 N2 C4 177.8(2)
C2 C3 N2 N1 -0.8(3)
C2 C3 N2 C4 -177.5(2)
C5 C4 N2 N1 -95.3(3)
C5 C4 N2 C3 81.2(3)
N1 C1 N3 O1 -1.5(4)
C2 C1 N3 O1 177.7(3)
N1 C1 N3 O2 177.7(3)
C2 C1 N3 O2 -3.0(4)
N4 C21 C22 C23 -0.3(3)
N6 C21 C22 C23 -179.7(3)
C21 C22 C23 N5 -0.3(3)
N5 C24 C25 C26 -111.1(3)
C24 C25 C26 C27 177.9(3)
C25 C26 C27 C32 177.2(3)
C25 C26 C27 C28 -3.1(5)
C32 C27 C28 C29 -0.5(4)
C26 C27 C28 C29 179.8(3)
C27 C28 C29 C30 -0.1(5)
C28 C29 C30 C31 0.6(5)
C29 C30 C31 C32 -0.5(5)
C30 C31 C32 C27 -0.1(5)
C28 C27 C32 C31 0.6(4)
C26 C27 C32 C31 -179.7(3)
C22 C21 N4 N5 0.7(3)
N6 C21 N4 N5 -179.8(2)
C21 N4 N5 C23 -0.9(3)
C21 N4 N5 C24 -174.4(2)
C22 C23 N5 N4 0.8(3)
C22 C23 N5 C24 173.4(2)
C25 C24 N5 N4 79.8(3)
C25 C24 N5 C23 -92.5(3)
N4 C21 N6 O3 3.4(4)
C22 C21 N6 O3 -177.2(3)
N4 C21 N6 O4 -175.9(2)
C22 C21 N6 O4 3.5(4)
